data_4125501
loop_
_publ_author_name
'Karak, Suvendu'
'Kandambeth, Sharath'
'Biswal, Bishnu P.'
'Sasmal, Himadri Sekhar'
'Kumar, Sushil'
'Pachfule, Pradip'
'Banerjee, Rahul'

_publ_section_title
;
 Constructing Ultraporous Covalent Organic Frameworks in Seconds via an
 Organic Terracotta Process.
;
_journal_issue 5
_journal_name_full 'Journal of the American Chemical Society'
_journal_page_first 1856
_journal_page_last 1862
_journal_paper_doi 10.1021/jacs.6b08815
_journal_volume 139
_journal_year 2017
_chemical_formula_moiety 'C7 H7 O3 S, 0.5(C8 H12 N2)'
_chemical_formula_sum 'C11 H13 N O3 S'
_chemical_formula_weight 239.28
_chemical_name_systematic
;
 ?
;
_space_group_IT_number 14
_symmetry_cell_setting monoclinic
_symmetry_space_group_name_Hall '-P 2yn'
_symmetry_space_group_name_H-M 'P 1 21/n 1'
_atom_sites_solution_hydrogens geom
_atom_sites_solution_primary direct
_atom_sites_solution_secondary difmap
_audit_creation_method SHELXL-97
_cell_angle_alpha 90.00
_cell_angle_beta 98.873(12)
_cell_angle_gamma 90.00
_cell_formula_units_Z 4
_cell_length_a 9.6831(10)
_cell_length_b 6.9500(11)
_cell_length_c 16.999(3)
_cell_measurement_reflns_used 1935
_cell_measurement_temperature 293(2)
_cell_measurement_theta_max 25.00
_cell_measurement_theta_min 3.20
_cell_volume 1130.3(3)
_computing_structure_refinement 'SHELXL-97 (Sheldrick, 2008)'
_diffrn_ambient_temperature 293(2)
_diffrn_measured_fraction_theta_full 0.973
_diffrn_measured_fraction_theta_max 0.973
_diffrn_measurement_device_type 'Supernova (Mo) X-Ray source'
_diffrn_measurement_method '\w scans'
_diffrn_radiation_monochromator graphite
_diffrn_radiation_source 'fine-focus sealed tube'
_diffrn_radiation_type MoK\a
_diffrn_radiation_wavelength 0.71073
_diffrn_reflns_av_R_equivalents 0.1188
_diffrn_reflns_av_sigmaI/netI 0.1143
_diffrn_reflns_limit_h_max 11
_diffrn_reflns_limit_h_min -11
_diffrn_reflns_limit_k_max 8
_diffrn_reflns_limit_k_min -8
_diffrn_reflns_limit_l_max 20
_diffrn_reflns_limit_l_min -11
_diffrn_reflns_number 3875
_diffrn_reflns_theta_full 25.00
_diffrn_reflns_theta_max 25.00
_diffrn_reflns_theta_min 3.17
_exptl_absorpt_coefficient_mu 0.277
_exptl_absorpt_correction_T_max 0.9544
_exptl_absorpt_correction_T_min 0.9390
_exptl_absorpt_correction_type multi-scan
_exptl_absorpt_process_details Crysalispro
_exptl_crystal_colour red
_exptl_crystal_density_diffrn 1.406
_exptl_crystal_density_method 'not measured'
_exptl_crystal_description block
_exptl_crystal_F_000 504
_exptl_crystal_size_max 0.23
_exptl_crystal_size_mid 0.19
_exptl_crystal_size_min 0.17
_refine_diff_density_max 0.776
_refine_diff_density_min -0.593
_refine_diff_density_rms 0.137
_refine_ls_extinction_method none
_refine_ls_goodness_of_fit_ref 1.047
_refine_ls_hydrogen_treatment constr
_refine_ls_matrix_type full
_refine_ls_number_parameters 145
_refine_ls_number_reflns 1935
_refine_ls_number_restraints 0
_refine_ls_restrained_S_all 1.047
_refine_ls_R_factor_all 0.1439
_refine_ls_R_factor_gt 0.0992
_refine_ls_shift/su_max 0.000
_refine_ls_shift/su_mean 0.000
_refine_ls_structure_factor_coef Fsqd
_refine_ls_weighting_details 'calc w=1/[\s^2^(Fo^2^)+(0.2000P)^2^+0.0000P] where P=(Fo^2^+2Fc^2^)/3'
_refine_ls_weighting_scheme calc
_refine_ls_wR_factor_gt 0.2531
_refine_ls_wR_factor_ref 0.3225
_reflns_number_gt 1163
_reflns_number_total 1935
_reflns_threshold_expression >2\s(I)
_cod_data_source_file ja6b08815_si_002.cif
_cod_data_source_block PTSA-Pa-2
_cod_depositor_comments 'Adding full bibliography for 4125492--4125502.cif.'
_cod_original_sg_symbol_H-M 'P 21/n'
_cod_database_code 4125501

loop_
_symmetry_equiv_pos_as_xyz
'x, y, z'
'-x+1/2, y+1/2, -z+1/2'
'-x, -y, -z'
'x-1/2, -y-1/2, z-1/2'

loop_
_atom_site_label
_atom_site_type_symbol
_atom_site_fract_x
_atom_site_fract_y
_atom_site_fract_z
_atom_site_U_iso_or_equiv
_atom_site_adp_type
_atom_site_occupancy
_atom_site_symmetry_multiplicity
_atom_site_calc_flag
_atom_site_refinement_flags
C1 C 0.5486(7) 0.0178(11) 0.6544(6) 0.082(2) Uani 1 1 d .
H1A H 0.5662 -0.0397 0.6055 0.124 Uiso 1 1 calc R
H1B H 0.5915 -0.0585 0.6985 0.124 Uiso 1 1 calc R
H1C H 0.5871 0.1454 0.6587 0.124 Uiso 1 1 calc R
C2 C 0.3929(5) 0.0277(8) 0.6548(4) 0.0484(16) Uani 1 1 d .
C3 C 0.2996(6) -0.0478(9) 0.5916(4) 0.0540(16) Uani 1 1 d .
H3 H 0.3334 -0.1014 0.5481 0.065 Uiso 1 1 calc R
C4 C 0.1565(5) -0.0438(8) 0.5929(3) 0.0429(14) Uani 1 1 d .
H4 H 0.0949 -0.0935 0.5504 0.052 Uiso 1 1 calc R
C5 C 0.1068(5) 0.0332(8) 0.6565(3) 0.0404(14) Uani 1 1 d .
C6 C 0.1978(5) 0.1087(9) 0.7196(3) 0.0462(13) Uani 1 1 d .
H6 H 0.1641 0.1625 0.7631 0.055 Uiso 1 1 calc R
C7 C 0.3408(5) 0.1028(10) 0.7170(4) 0.0568(16) Uani 1 1 d .
H7 H 0.4023 0.1523 0.7597 0.068 Uiso 1 1 calc R
C8 C 0.3924(5) 0.4859(7) 0.4389(3) 0.0341(12) Uani 1 1 d .
C9 C 0.3600(5) 0.4747(7) 0.5152(3) 0.0349(12) Uani 1 1 d .
C10 C 0.4728(5) 0.4872(8) 0.5775(3) 0.0368(12) Uani 1 1 d .
C11 C 0.2130(5) 0.4492(8) 0.5326(3) 0.0452(15) Uani 1 1 d .
H11A H 0.2142 0.4468 0.5892 0.068 Uiso 1 1 calc R
H11B H 0.1754 0.3303 0.5099 0.068 Uiso 1 1 calc R
H11C H 0.1560 0.5542 0.5099 0.068 Uiso 1 1 calc R
N1 N 0.2774(4) 0.4760(7) 0.3705(2) 0.0397(12) Uani 1 1 d .
H1D H 0.3127 0.4839 0.3253 0.060 Uiso 1 1 calc R
H1E H 0.2185 0.5732 0.3733 0.060 Uiso 1 1 calc R
H1F H 0.2321 0.3650 0.3719 0.060 Uiso 1 1 calc R
O1 O -0.1298(3) 0.1972(7) 0.6080(2) 0.0633(13) Uani 1 1 d .
O2 O -0.1279(4) -0.1395(7) 0.6220(3) 0.0759(15) Uani 1 1 d .
O3 O -0.0959(4) 0.0620(9) 0.7387(2) 0.086(2) Uani 1 1 d .
S1 S -0.07557(11) 0.0386(2) 0.65743(7) 0.0382(6) Uani 1 1 d .

loop_
_atom_site_aniso_label
_atom_site_aniso_U_11
_atom_site_aniso_U_22
_atom_site_aniso_U_33
_atom_site_aniso_U_23
_atom_site_aniso_U_13
_atom_site_aniso_U_12
C1 0.033(3) 0.077(5) 0.136(7) 0.008(5) 0.010(4) -0.001(3)
C2 0.028(3) 0.042(3) 0.076(4) 0.002(3) 0.009(2) 0.003(2)
C3 0.045(3) 0.061(4) 0.057(3) -0.005(3) 0.014(2) 0.008(3)
C4 0.035(3) 0.051(4) 0.042(3) 0.001(2) 0.004(2) 0.008(2)
C5 0.027(2) 0.053(4) 0.039(3) 0.008(2) -0.001(2) 0.001(2)
C6 0.032(2) 0.062(4) 0.043(3) -0.003(3) -0.0001(18) -0.002(2)
C7 0.035(3) 0.055(4) 0.074(4) 0.003(3) -0.014(2) -0.008(3)
C8 0.027(2) 0.049(3) 0.024(2) 0.003(2) -0.0043(18) -0.0011(19)
C9 0.026(2) 0.041(3) 0.035(2) 0.003(2) -0.0029(18) 0.0001(18)
C10 0.028(2) 0.056(3) 0.026(2) 0.001(2) 0.0012(18) -0.003(2)
C11 0.030(2) 0.065(4) 0.039(3) 0.000(3) 0.004(2) -0.008(2)
N1 0.026(2) 0.061(3) 0.028(2) -0.0032(18) -0.0079(16) 0.0016(16)
O1 0.0412(19) 0.071(3) 0.077(3) 0.023(2) 0.0094(16) 0.018(2)
O2 0.037(2) 0.072(4) 0.120(4) -0.024(3) 0.017(2) -0.014(2)
O3 0.038(2) 0.185(6) 0.037(2) -0.007(3) 0.0070(16) 0.002(3)
S1 0.0221(7) 0.0588(12) 0.0321(9) 0.0001(6) -0.0011(5) 0.0009(5)

loop_
_atom_type_symbol
_atom_type_description
_atom_type_scat_dispersion_real
_atom_type_scat_dispersion_imag
_atom_type_scat_source
C C 0.0033 0.0016 'International Tables Vol C Tables 4.2.6.8 and 6.1.1.4'
H H 0.0000 0.0000 'International Tables Vol C Tables 4.2.6.8 and 6.1.1.4'
N N 0.0061 0.0033 'International Tables Vol C Tables 4.2.6.8 and 6.1.1.4'
O O 0.0106 0.0060 'International Tables Vol C Tables 4.2.6.8 and 6.1.1.4'
S S 0.1246 0.1234 'International Tables Vol C Tables 4.2.6.8 and 6.1.1.4'

loop_
_geom_angle_atom_site_label_1
_geom_angle_atom_site_label_2
_geom_angle_atom_site_label_3
_geom_angle
_geom_angle_site_symmetry_1
_geom_angle_site_symmetry_3
C2 C1 H1A 109.5 . .
C2 C1 H1B 109.5 . .
H1A C1 H1B 109.5 . .
C2 C1 H1C 109.5 . .
H1A C1 H1C 109.5 . .
H1B C1 H1C 109.5 . .
C7 C2 C3 118.4(5) . .
C7 C2 C1 121.1(6) . .
C3 C2 C1 120.5(6) . .
C4 C3 C2 120.6(5) . .
C4 C3 H3 119.7 . .
C2 C3 H3 119.7 . .
C5 C4 C3 119.8(5) . .
C5 C4 H4 120.1 . .
C3 C4 H4 120.1 . .
C4 C5 C6 120.3(5) . .
C4 C5 S1 119.5(4) . .
C6 C5 S1 120.2(4) . .
C5 C6 C7 118.8(5) . .
C5 C6 H6 120.6 . .
C7 C6 H6 120.6 . .
C2 C7 C6 122.1(5) . .
C2 C7 H7 119.0 . .
C6 C7 H7 119.0 . .
C9 C8 C10 123.5(4) . 3_666
C9 C8 N1 118.8(4) . .
C10 C8 N1 117.6(4) 3_666 .
C8 C9 C10 116.2(4) . .
C8 C9 C11 123.3(4) . .
C10 C9 C11 120.5(5) . .
C8 C10 C9 120.2(5) 3_666 .
C9 C11 H11A 109.5 . .
C9 C11 H11B 109.5 . .
H11A C11 H11B 109.5 . .
C9 C11 H11C 109.5 . .
H11A C11 H11C 109.5 . .
H11B C11 H11C 109.5 . .
C8 N1 H1D 109.5 . .
C8 N1 H1E 109.5 . .
H1D N1 H1E 109.5 . .
C8 N1 H1F 109.5 . .
H1D N1 H1F 109.5 . .
H1E N1 H1F 109.5 . .
O3 S1 O2 114.2(3) . .
O3 S1 O1 112.6(3) . .
O2 S1 O1 110.1(3) . .
O3 S1 C5 107.2(2) . .
O2 S1 C5 105.5(2) . .
O1 S1 C5 106.7(2) . .

loop_
_geom_bond_atom_site_label_1
_geom_bond_atom_site_label_2
_geom_bond_distance
_geom_bond_site_symmetry_2
C1 C2 1.511(8) .
C1 H1A 0.9600 .
C1 H1B 0.9600 .
C1 H1C 0.9600 .
C2 C7 1.346(8) .
C2 C3 1.395(8) .
C3 C4 1.389(7) .
C3 H3 0.9300 .
C4 C5 1.360(7) .
C4 H4 0.9300 .
C5 C6 1.382(7) .
C5 S1 1.769(5) .
C6 C7 1.393(7) .
C6 H6 0.9300 .
C7 H7 0.9300 .
C8 C9 1.382(7) .
C8 C10 1.389(7) 3_666
C8 N1 1.482(5) .
C9 C10 1.402(6) .
C9 C11 1.508(7) .
C10 C8 1.389(7) 3_666
C11 H11A 0.9600 .
C11 H11B 0.9600 .
C11 H11C 0.9600 .
N1 H1D 0.8900 .
N1 H1E 0.8900 .
N1 H1F 0.8900 .
O1 S1 1.436(4) .
O2 S1 1.434(4) .
O3 S1 1.434(4) .

loop_
_geom_torsion_atom_site_label_1
_geom_torsion_atom_site_label_2
_geom_torsion_atom_site_label_3
_geom_torsion_atom_site_label_4
_geom_torsion
_geom_torsion_site_symmetry_1
_geom_torsion_site_symmetry_4
C7 C2 C3 C4 0.5(9) . .
C1 C2 C3 C4 178.2(5) . .
C2 C3 C4 C5 -0.5(8) . .
C3 C4 C5 C6 0.5(8) . .
C3 C4 C5 S1 179.7(4) . .
C4 C5 C6 C7 -0.6(8) . .
S1 C5 C6 C7 -179.8(4) . .
C3 C2 C7 C6 -0.6(9) . .
C1 C2 C7 C6 -178.3(6) . .
C5 C6 C7 C2 0.6(9) . .
C10 C8 C9 C10 -1.6(8) 3_666 .
N1 C8 C9 C10 -179.3(4) . .
C10 C8 C9 C11 178.8(5) 3_666 .
N1 C8 C9 C11 1.2(7) . .
C8 C9 C10 C8 1.6(8) . 3_666
C11 C9 C10 C8 -178.9(5) . 3_666
C4 C5 S1 O3 160.4(5) . .
C6 C5 S1 O3 -20.4(6) . .
C4 C5 S1 O2 38.3(5) . .
C6 C5 S1 O2 -142.5(5) . .
C4 C5 S1 O1 -78.8(5) . .
C6 C5 S1 O1 100.4(5) . .
